data_7235290
loop_
_publ_author_name
'Nasr-Esfahani, Mojtaba'
'Zendehdel, Mahmoud'
'Yaghoobi Nia, Narges'
'Jafari, Behroz'
'Khosravi Babadi, Mohsen'

_publ_section_title
;
 Fabrication and characterization of a new dye sensitized solar cell with
 a new Schiff base cobalt complex as a redox mediator
;
_journal_issue 31
_journal_name_full 'RSC Advances'
_journal_page_first 15961
_journal_paper_doi 10.1039/C3RA46531D
_journal_volume 4
_journal_year 2014
_chemical_formula_moiety 'C24 H34 Co N4 O6, Cl'
_chemical_formula_sum 'C24 H34 Cl Co N4 O6'
_chemical_formula_weight 568.93
_space_group_IT_number 14
_space_group_name_Hall '-P 2ybc'
_space_group_name_H-M_alt 'P 1 21/c 1'
_symmetry_cell_setting monoclinic
_symmetry_space_group_name_Hall '-P 2ybc'
_symmetry_space_group_name_H-M 'P 1 21/c 1'
_atom_sites_solution_hydrogens geom
_atom_sites_solution_primary direct
_atom_sites_solution_secondary difmap
_audit_creation_method SHELXL-97
_cell_angle_alpha 90.00
_cell_angle_beta 114.18(3)
_cell_angle_gamma 90.00
_cell_formula_units_Z 4
_cell_length_a 10.045(2)
_cell_length_b 25.202(5)
_cell_length_c 11.186(2)
_cell_measurement_reflns_used 6938
_cell_measurement_temperature 298(2)
_cell_measurement_theta_max 29.19
_cell_measurement_theta_min 1.62
_cell_volume 2583.3(11)
_computing_cell_refinement 'X-Area (Stoe & Cie GmbH, 2005)'
_computing_data_collection 'X-Area (Stoe & Cie GmbH, 2005)'
_computing_data_reduction 'X-Area (Stoe & Cie GmbH, 2005)'
_computing_molecular_graphics 'ORTEP-3 for Windows (Farrugia, 1997)'
_computing_publication_material 'WinGX (Farrugia, 1999)'
_computing_structure_refinement 'SHELXL-97 (Sheldrick, 2008)'
_computing_structure_solution 'SHELXS-97 (Sheldrick, 2008)'
_diffrn_ambient_temperature 298(2)
_diffrn_detector_area_resol_mean '0.15 mm'
_diffrn_measured_fraction_theta_full 0.993
_diffrn_measured_fraction_theta_max 0.993
_diffrn_measurement_device_type 'STOE IPDS 2T'
_diffrn_measurement_method 'rotation method'
_diffrn_radiation_monochromator graphite
_diffrn_radiation_source 'fine-focus sealed tube'
_diffrn_radiation_type MoK\a
_diffrn_radiation_wavelength 0.71073
_diffrn_reflns_av_R_equivalents 0.1087
_diffrn_reflns_av_sigmaI/netI 0.1180
_diffrn_reflns_limit_h_max 13
_diffrn_reflns_limit_h_min -12
_diffrn_reflns_limit_k_max 34
_diffrn_reflns_limit_k_min -34
_diffrn_reflns_limit_l_max 14
_diffrn_reflns_limit_l_min -15
_diffrn_reflns_number 19907
_diffrn_reflns_theta_full 29.19
_diffrn_reflns_theta_max 29.19
_diffrn_reflns_theta_min 1.62
_diffrn_standards_number 0
_exptl_absorpt_coefficient_mu 0.814
_exptl_absorpt_correction_T_max 0.9086
_exptl_absorpt_correction_T_min 0.8223
_exptl_absorpt_correction_type numerical
_exptl_absorpt_process_details 'shape of crystal determined optically'
_exptl_crystal_colour brown
_exptl_crystal_density_diffrn 1.463
_exptl_crystal_density_method 'not measured'
_exptl_crystal_description block
_exptl_crystal_F_000 1192
_exptl_crystal_size_max 0.25
_exptl_crystal_size_mid 0.13
_exptl_crystal_size_min 0.12
_refine_diff_density_max 0.525
_refine_diff_density_min -0.255
_refine_diff_density_rms 0.068
_refine_ls_extinction_method none
_refine_ls_goodness_of_fit_ref 0.956
_refine_ls_hydrogen_treatment mixed
_refine_ls_matrix_type full
_refine_ls_number_parameters 343
_refine_ls_number_reflns 6938
_refine_ls_number_restraints 0
_refine_ls_restrained_S_all 0.956
_refine_ls_R_factor_all 0.1449
_refine_ls_R_factor_gt 0.0658
_refine_ls_shift/su_max 0.001
_refine_ls_shift/su_mean 0.000
_refine_ls_structure_factor_coef Fsqd
_refine_ls_weighting_details 'calc w=1/[\s^2^(Fo^2^)+(0.0453P)^2^+0.0000P] where P=(Fo^2^+2Fc^2^)/3'
_refine_ls_weighting_scheme calc
_refine_ls_wR_factor_gt 0.1084
_refine_ls_wR_factor_ref 0.1284
_reflns_number_gt 3660
_reflns_number_total 6938
_reflns_threshold_expression >2sigma(I)
_cod_data_source_file c3ra46531d1.cif
_cod_data_source_block kh675h
_cod_original_sg_symbol_H-M 'P 21/c'
_cod_database_code 7235290

loop_
_symmetry_equiv_pos_as_xyz
'x, y, z'
'-x, y+1/2, -z+1/2'
'-x, -y, -z'
'x, -y-1/2, z-1/2'

loop_
_atom_site_label
_atom_site_type_symbol
_atom_site_fract_x
_atom_site_fract_y
_atom_site_fract_z
_atom_site_U_iso_or_equiv
_atom_site_adp_type
_atom_site_occupancy
_atom_site_symmetry_multiplicity
_atom_site_calc_flag
_atom_site_refinement_flags
Co1 Co 0.84804(5) 0.863796(18) 0.15398(4) 0.03300(13) Uani 1 1 d .
Cl1 Cl 0.75460(14) 1.01292(5) 0.29102(14) 0.0781(4) Uani 1 1 d .
O1 O 0.7294(3) 0.81231(9) 0.0347(2) 0.0389(6) Uani 1 1 d .
O2 O 0.5828(4) 0.61382(11) 0.1562(3) 0.0673(9) Uani 1 1 d .
O3 O 1.0670(5) 1.03611(15) 0.2972(4) 0.1001(13) Uani 1 1 d .
O4 O 1.0179(3) 0.82532(10) 0.1788(2) 0.0442(6) Uani 1 1 d .
O5 O 1.3132(3) 0.80610(11) -0.1394(3) 0.0520(7) Uani 1 1 d .
O6 O 0.4634(5) 0.94981(17) 0.2472(4) 0.0847(12) Uani 1 1 d .
N1 N 0.8466(3) 0.90185(11) 0.0063(3) 0.0349(7) Uani 1 1 d .
N2 N 0.8519(3) 0.82771(11) 0.3048(3) 0.0383(7) Uani 1 1 d .
N3 N 0.9761(4) 0.91749(13) 0.2841(3) 0.0418(7) Uani 1 1 d .
N4 N 0.6651(3) 0.90475(13) 0.1226(3) 0.0371(7) Uani 1 1 d .
C1 C 0.6953(4) 0.76521(13) 0.0680(3) 0.0335(8) Uani 1 1 d .
C2 C 0.6053(4) 0.73156(14) -0.0328(3) 0.0405(9) Uani 1 1 d .
H2 H 0.5703 0.7433 -0.1191 0.049 Uiso 1 1 calc R
C3 C 0.5673(4) 0.68150(15) -0.0073(4) 0.0451(9) Uani 1 1 d .
H3 H 0.5089 0.6599 -0.0763 0.054 Uiso 1 1 calc R
C4 C 0.6156(5) 0.66323(14) 0.1203(4) 0.0447(9) Uani 1 1 d .
C5 C 0.4931(6) 0.58024(18) 0.0594(5) 0.0792(16) Uani 1 1 d .
H5A H 0.4021 0.5977 0.0098 0.119 Uiso 1 1 calc R
H5B H 0.4754 0.5487 0.0987 0.119 Uiso 1 1 calc R
H5C H 0.5394 0.5709 0.0024 0.119 Uiso 1 1 calc R
C6 C 0.6983(4) 0.69542(14) 0.2206(4) 0.0435(9) Uani 1 1 d .
H6 H 0.7278 0.6836 0.3064 0.052 Uiso 1 1 calc R
C7 C 0.7403(4) 0.74651(14) 0.1973(3) 0.0366(8) Uani 1 1 d .
C8 C 0.8177(4) 0.77882(14) 0.3091(3) 0.0385(8) Uani 1 1 d .
H8 H 0.8454 0.7634 0.3913 0.046 Uiso 1 1 calc R
C9 C 0.9187(5) 0.85909(18) 0.4254(3) 0.0548(11) Uani 1 1 d .
H9A H 0.9588 0.8359 0.5010 0.066 Uiso 1 1 calc R
H9B H 0.8464 0.8819 0.4357 0.066 Uiso 1 1 calc R
C10 C 1.0364(5) 0.89147(17) 0.4136(4) 0.0560(11) Uani 1 1 d .
H10A H 1.0707 0.9180 0.4825 0.067 Uiso 1 1 calc R
H10B H 1.1181 0.8690 0.4218 0.067 Uiso 1 1 calc R
C11 C 1.0962(5) 0.94296(18) 0.2570(4) 0.0576(11) Uani 1 1 d .
H11A H 1.0584 0.9522 0.1649 0.069 Uiso 1 1 calc R
H11B H 1.1736 0.9172 0.2740 0.069 Uiso 1 1 calc R
C12 C 1.1604(5) 0.99213(19) 0.3372(5) 0.0671(13) Uani 1 1 d .
H12A H 1.1828 0.9847 0.4285 0.080 Uiso 1 1 calc R
H12B H 1.2512 1.0008 0.3305 0.080 Uiso 1 1 calc R
C13 C 1.0772(4) 0.82187(14) 0.0937(4) 0.0397(8) Uani 1 1 d .
C14 C 1.1938(4) 0.78572(15) 0.1217(4) 0.0489(10) Uani 1 1 d .
H14 H 1.2221 0.7645 0.1961 0.059 Uiso 1 1 calc R
C15 C 1.2658(5) 0.78131(15) 0.0415(4) 0.0501(10) Uani 1 1 d .
H15 H 1.3425 0.7574 0.0625 0.060 Uiso 1 1 calc R
C16 C 1.2258(4) 0.81227(15) -0.0717(4) 0.0426(9) Uani 1 1 d .
C17 C 1.2883(5) 0.84124(18) -0.2444(4) 0.0590(11) Uani 1 1 d .
H17A H 1.1951 0.8337 -0.3141 0.088 Uiso 1 1 calc R
H17B H 1.3635 0.8369 -0.2756 0.088 Uiso 1 1 calc R
H17C H 1.2891 0.8771 -0.2151 0.088 Uiso 1 1 calc R
C18 C 1.1128(4) 0.84700(14) -0.1033(3) 0.0401(8) Uani 1 1 d .
H18 H 1.0855 0.8674 -0.1788 0.048 Uiso 1 1 calc R
C19 C 1.0366(4) 0.85230(13) -0.0223(3) 0.0362(8) Uani 1 1 d .
C20 C 0.9233(4) 0.89149(13) -0.0578(3) 0.0381(8) Uani 1 1 d .
H20 H 0.9043 0.9109 -0.1337 0.046 Uiso 1 1 calc R
C21 C 0.7377(4) 0.94396(15) -0.0375(4) 0.0456(9) Uani 1 1 d .
H21A H 0.7098 0.9515 -0.1297 0.055 Uiso 1 1 calc R
H21B H 0.7760 0.9762 0.0122 0.055 Uiso 1 1 calc R
C22 C 0.6090(4) 0.92415(16) -0.0150(4) 0.0468(9) Uani 1 1 d .
H22A H 0.5391 0.9526 -0.0285 0.056 Uiso 1 1 calc R
H22B H 0.5610 0.8956 -0.0755 0.056 Uiso 1 1 calc R
C23 C 0.5501(4) 0.87780(15) 0.1507(4) 0.0472(9) Uani 1 1 d .
H23A H 0.5947 0.8622 0.2375 0.057 Uiso 1 1 calc R
H23B H 0.5105 0.8490 0.0886 0.057 Uiso 1 1 calc R
C24 C 0.4256(4) 0.91298(18) 0.1446(4) 0.0557(11) Uani 1 1 d .
H24A H 0.3886 0.9321 0.0621 0.067 Uiso 1 1 calc R
H24B H 0.3473 0.8907 0.1458 0.067 Uiso 1 1 calc R
H3A H 0.909(5) 0.9408(17) 0.289(4) 0.065(14) Uiso 1 1 d .
H4A H 0.693(4) 0.9308(14) 0.169(3) 0.029(10) Uiso 1 1 d .
H6A H 0.535(6) 0.967(2) 0.261(5) 0.09(2) Uiso 1 1 d .
H3B H 0.972(8) 1.031(3) 0.300(6) 0.13(3) Uiso 1 1 d .

loop_
_atom_site_aniso_label
_atom_site_aniso_U_11
_atom_site_aniso_U_22
_atom_site_aniso_U_33
_atom_site_aniso_U_23
_atom_site_aniso_U_13
_atom_site_aniso_U_12
Co1 0.0331(2) 0.0357(2) 0.0319(2) 0.0035(2) 0.01508(18) 0.0014(2)
Cl1 0.0734(9) 0.0551(6) 0.1066(10) -0.0312(7) 0.0377(7) -0.0041(6)
O1 0.0487(15) 0.0374(13) 0.0307(12) 0.0020(10) 0.0165(11) -0.0025(12)
O2 0.099(3) 0.0481(16) 0.0590(17) 0.0006(14) 0.0364(17) -0.0215(17)
O3 0.102(3) 0.064(2) 0.145(4) 0.031(2) 0.062(3) -0.004(2)
O4 0.0446(16) 0.0501(15) 0.0441(14) 0.0175(12) 0.0245(12) 0.0134(12)
O5 0.0510(17) 0.0576(16) 0.0562(16) 0.0014(14) 0.0309(14) 0.0110(14)
O6 0.075(3) 0.095(3) 0.105(3) -0.038(2) 0.059(2) -0.010(2)
N1 0.0330(16) 0.0345(14) 0.0378(15) 0.0072(12) 0.0151(13) 0.0036(13)
N2 0.0376(17) 0.0442(17) 0.0337(15) 0.0048(13) 0.0150(13) -0.0037(14)
N3 0.0389(19) 0.0465(18) 0.0378(16) 0.0019(14) 0.0134(14) -0.0038(16)
N4 0.0329(17) 0.0402(17) 0.0400(17) -0.0035(14) 0.0167(14) -0.0010(14)
C1 0.036(2) 0.0343(18) 0.0376(18) 0.0020(15) 0.0224(16) 0.0061(15)
C2 0.049(2) 0.045(2) 0.0354(19) 0.0017(16) 0.0252(17) 0.0008(18)
C3 0.052(2) 0.045(2) 0.042(2) -0.0053(17) 0.0234(18) -0.0065(19)
C4 0.059(3) 0.038(2) 0.048(2) -0.0003(17) 0.033(2) -0.0041(18)
C5 0.094(4) 0.051(3) 0.081(3) 0.006(3) 0.024(3) -0.019(3)
C6 0.054(3) 0.041(2) 0.0392(19) 0.0058(17) 0.0233(18) 0.0047(18)
C7 0.039(2) 0.0405(19) 0.0350(18) 0.0024(15) 0.0203(16) 0.0035(16)
C8 0.037(2) 0.046(2) 0.0345(18) 0.0105(16) 0.0171(16) 0.0029(17)
C9 0.068(3) 0.064(3) 0.0303(18) -0.0033(19) 0.0176(18) -0.014(2)
C10 0.060(3) 0.060(3) 0.039(2) 0.0027(19) 0.010(2) -0.017(2)
C11 0.044(2) 0.070(3) 0.058(3) -0.008(2) 0.020(2) -0.018(2)
C12 0.065(3) 0.074(3) 0.060(3) 0.003(3) 0.022(2) -0.021(3)
C13 0.037(2) 0.0378(19) 0.046(2) 0.0045(16) 0.0184(17) -0.0006(16)
C14 0.047(2) 0.049(2) 0.054(2) 0.0153(19) 0.025(2) 0.0153(19)
C15 0.051(3) 0.042(2) 0.061(2) 0.0054(19) 0.027(2) 0.0124(19)
C16 0.044(2) 0.041(2) 0.047(2) -0.0061(17) 0.0236(18) 0.0003(17)
C17 0.062(3) 0.062(3) 0.066(3) 0.002(2) 0.040(2) 0.000(2)
C18 0.039(2) 0.043(2) 0.0396(19) 0.0034(16) 0.0176(16) 0.0016(17)
C19 0.035(2) 0.0346(18) 0.0386(18) 0.0032(14) 0.0153(15) 0.0018(15)
C20 0.040(2) 0.0379(19) 0.0366(18) 0.0068(15) 0.0165(16) 0.0002(16)
C21 0.051(2) 0.043(2) 0.049(2) 0.0128(17) 0.0270(19) 0.0172(18)
C22 0.042(2) 0.055(2) 0.043(2) 0.0055(18) 0.0174(18) 0.0124(19)
C23 0.038(2) 0.051(2) 0.058(2) 0.0016(18) 0.0252(18) -0.0013(18)
C24 0.044(2) 0.065(3) 0.064(3) -0.007(2) 0.029(2) 0.004(2)

loop_
_atom_type_symbol
_atom_type_description
_atom_type_scat_dispersion_real
_atom_type_scat_dispersion_imag
_atom_type_scat_source
C C 0.0033 0.0016 'International Tables Vol C Tables 4.2.6.8 and 6.1.1.4'
H H 0.0000 0.0000 'International Tables Vol C Tables 4.2.6.8 and 6.1.1.4'
N N 0.0061 0.0033 'International Tables Vol C Tables 4.2.6.8 and 6.1.1.4'
O O 0.0106 0.0060 'International Tables Vol C Tables 4.2.6.8 and 6.1.1.4'
Cl Cl 0.1484 0.1585 'International Tables Vol C Tables 4.2.6.8 and 6.1.1.4'
Co Co 0.3494 0.9721 'International Tables Vol C Tables 4.2.6.8 and 6.1.1.4'

loop_
_geom_angle_atom_site_label_1
_geom_angle_atom_site_label_2
_geom_angle_atom_site_label_3
_geom_angle
O4 Co1 O1 91.25(11)
O4 Co1 N2 86.28(12)
O1 Co1 N2 94.34(11)
O4 Co1 N1 94.12(11)
O1 Co1 N1 87.41(11)
N2 Co1 N1 178.20(13)
O4 Co1 N4 178.57(12)
O1 Co1 N4 87.84(12)
N2 Co1 N4 94.89(13)
N1 Co1 N4 84.74(12)
O4 Co1 N3 88.15(13)
O1 Co1 N3 178.79(12)
N2 Co1 N3 84.58(12)
N1 Co1 N3 93.68(12)
N4 Co1 N3 92.78(14)
C1 O1 Co1 125.1(2)
C5 O2 C4 118.6(3)
C12 O3 H3B 115(4)
C13 O4 Co1 125.3(2)
C16 O5 C17 116.7(3)
C24 O6 H6A 116(4)
C20 N1 C21 120.2(3)
C20 N1 Co1 126.3(2)
C21 N1 Co1 113.3(2)
C8 N2 C9 120.7(3)
C8 N2 Co1 125.6(3)
C9 N2 Co1 113.1(2)
C10 N3 C11 110.3(3)
C10 N3 Co1 107.1(2)
C11 N3 Co1 117.9(2)
C10 N3 H3A 104(3)
C11 N3 H3A 114(3)
Co1 N3 H3A 102(3)
C23 N4 C22 111.9(3)
C23 N4 Co1 117.7(2)
C22 N4 Co1 106.4(2)
C23 N4 H4A 109(3)
C22 N4 H4A 106(2)
Co1 N4 H4A 105(2)
O1 C1 C2 118.0(3)
O1 C1 C7 125.1(3)
C2 C1 C7 116.9(3)
C3 C2 C1 121.8(3)
C3 C2 H2 119.1
C1 C2 H2 119.1
C2 C3 C4 120.4(4)
C2 C3 H3 119.8
C4 C3 H3 119.8
C6 C4 C3 119.4(3)
C6 C4 O2 115.7(3)
C3 C4 O2 124.9(3)
O2 C5 H5A 109.5
O2 C5 H5B 109.5
H5A C5 H5B 109.5
O2 C5 H5C 109.5
H5A C5 H5C 109.5
H5B C5 H5C 109.5
C4 C6 C7 121.3(3)
C4 C6 H6 119.3
C7 C6 H6 119.3
C1 C7 C6 120.0(3)
C1 C7 C8 122.7(3)
C6 C7 C8 117.1(3)
N2 C8 C7 124.9(3)
N2 C8 H8 117.6
C7 C8 H8 117.5
N2 C9 C10 107.2(3)
N2 C9 H9A 110.3
C10 C9 H9A 110.3
N2 C9 H9B 110.3
C10 C9 H9B 110.3
H9A C9 H9B 108.5
N3 C10 C9 108.0(3)
N3 C10 H10A 110.1
C9 C10 H10A 110.1
N3 C10 H10B 110.1
C9 C10 H10B 110.1
H10A C10 H10B 108.4
N3 C11 C12 114.4(4)
N3 C11 H11A 108.6
C12 C11 H11A 108.6
N3 C11 H11B 108.6
C12 C11 H11B 108.6
H11A C11 H11B 107.6
O3 C12 C11 113.1(4)
O3 C12 H12A 109.0
C11 C12 H12A 109.0
O3 C12 H12B 109.0
C11 C12 H12B 109.0
H12A C12 H12B 107.8
O4 C13 C14 117.4(3)
O4 C13 C19 125.6(3)
C14 C13 C19 117.0(3)
C15 C14 C13 121.3(4)
C15 C14 H14 119.4
C13 C14 H14 119.4
C14 C15 C16 121.0(4)
C14 C15 H15 119.5
C16 C15 H15 119.5
C18 C16 O5 125.5(3)
C18 C16 C15 119.5(4)
O5 C16 C15 114.9(3)
O5 C17 H17A 109.5
O5 C17 H17B 109.5
H17A C17 H17B 109.5
O5 C17 H17C 109.5
H17A C17 H17C 109.5
H17B C17 H17C 109.5
C16 C18 C19 120.6(3)
C16 C18 H18 119.7
C19 C18 H18 119.7
C18 C19 C13 120.6(3)
C18 C19 C20 117.7(3)
C13 C19 C20 121.6(3)
N1 C20 C19 125.4(3)
N1 C20 H20 117.3
C19 C20 H20 117.3
N1 C21 C22 106.3(3)
N1 C21 H21A 110.5
C22 C21 H21A 110.5
N1 C21 H21B 110.5
C22 C21 H21B 110.5
H21A C21 H21B 108.7
N4 C22 C21 107.2(3)
N4 C22 H22A 110.3
C21 C22 H22A 110.3
N4 C22 H22B 110.3
C21 C22 H22B 110.3
H22A C22 H22B 108.5
N4 C23 C24 115.1(3)
N4 C23 H23A 108.5
C24 C23 H23A 108.5
N4 C23 H23B 108.5
C24 C23 H23B 108.5
H23A C23 H23B 107.5
O6 C24 C23 114.2(4)
O6 C24 H24A 108.7
C23 C24 H24A 108.7
O6 C24 H24B 108.7
C23 C24 H24B 108.7
H24A C24 H24B 107.6

loop_
_geom_bond_atom_site_label_1
_geom_bond_atom_site_label_2
_geom_bond_distance
Co1 O4 1.881(2)
Co1 O1 1.892(2)
Co1 N2 1.903(3)
Co1 N1 1.905(3)
Co1 N4 2.009(3)
Co1 N3 2.017(3)
O1 C1 1.331(4)
O2 C5 1.379(5)
O2 C4 1.389(4)
O3 C12 1.401(6)
O3 H3B 0.97(7)
O4 C13 1.317(4)
O5 C16 1.383(4)
O5 C17 1.409(5)
O6 C24 1.402(5)
O6 H6A 0.80(6)
N1 C20 1.276(4)
N1 C21 1.457(4)
N2 C8 1.285(4)
N2 C9 1.467(4)
N3 C10 1.476(5)
N3 C11 1.503(5)
N3 H3A 0.91(5)
N4 C23 1.481(5)
N4 C22 1.489(5)
N4 H4A 0.81(3)
C1 C2 1.404(5)
C1 C7 1.407(4)
C2 C3 1.381(5)
C2 H2 0.9300
C3 C4 1.385(5)
C3 H3 0.9300
C4 C6 1.357(5)
C5 H5A 0.9600
C5 H5B 0.9600
C5 H5C 0.9600
C6 C7 1.412(5)
C6 H6 0.9300
C7 C8 1.427(5)
C8 H8 0.9300
C9 C10 1.487(6)
C9 H9A 0.9700
C9 H9B 0.9700
C10 H10A 0.9700
C10 H10B 0.9700
C11 C12 1.511(6)
C11 H11A 0.9700
C11 H11B 0.9700
C12 H12A 0.9700
C12 H12B 0.9700
C13 C14 1.414(5)
C13 C19 1.416(5)
C14 C15 1.368(6)
C14 H14 0.9300
C15 C16 1.399(5)
C15 H15 0.9300
C16 C18 1.361(5)
C17 H17A 0.9600
C17 H17B 0.9600
C17 H17C 0.9600
C18 C19 1.411(5)
C18 H18 0.9300
C19 C20 1.434(5)
C20 H20 0.9300
C21 C22 1.500(5)
C21 H21A 0.9700
C21 H21B 0.9700
C22 H22A 0.9700
C22 H22B 0.9700
C23 C24 1.511(5)
C23 H23A 0.9700
C23 H23B 0.9700
C24 H24A 0.9700
C24 H24B 0.9700

loop_
_geom_hbond_atom_site_label_D
_geom_hbond_atom_site_label_H
_geom_hbond_atom_site_label_A
_geom_hbond_distance_DH
_geom_hbond_distance_HA
_geom_hbond_distance_DA
_geom_hbond_angle_DHA
_geom_hbond_site_symmetry_A
_geom_hbond_publ_flag
N3 H3A Cl1 0.91(5) 2.40(5) 3.299(4) 170(4) . yes
O3 H3B Cl1 0.98(8) 2.19(8) 3.165(6) 174(7) . yes
N4 H4A Cl1 0.81(3) 2.42(3) 3.225(4) 174(4) . yes
O6 H6A Cl1 0.80(6) 2.39(6) 3.186(5) 175(6) . yes
C6 H6 O1 0.9300 2.5500 3.403(5) 153.00 5_565 yes
C11 H11A N1 0.9700 2.4900 3.076(5) 119.00 . yes
C14 H14 O5 0.9300 2.4500 3.363(5) 166.00 5_565 yes
C20 H20 O3 0.9300 2.3800 3.275(5) 163.00 3_775 yes
C23 H23A N2 0.9700 2.5300 3.078(5) 116.00 . yes

loop_
_geom_torsion_atom_site_label_1
_geom_torsion_atom_site_label_2
_geom_torsion_atom_site_label_3
_geom_torsion_atom_site_label_4
_geom_torsion
O4 Co1 O1 C1 76.5(3)
N2 Co1 O1 C1 -9.9(3)
N1 Co1 O1 C1 170.5(3)
N4 Co1 O1 C1 -104.7(3)
N3 Co1 O1 C1 16(7)
O1 Co1 O4 C13 73.8(3)
N2 Co1 O4 C13 168.1(3)
N1 Co1 O4 C13 -13.7(3)
N4 Co1 O4 C13 23(5)
N3 Co1 O4 C13 -107.2(3)
O4 Co1 N1 C20 12.4(3)
O1 Co1 N1 C20 -78.6(3)
N2 Co1 N1 C20 115(4)
N4 Co1 N1 C20 -166.7(3)
N3 Co1 N1 C20 100.8(3)
O4 Co1 N1 C21 -172.0(2)
O1 Co1 N1 C21 97.0(2)
N2 Co1 N1 C21 -69(4)
N4 Co1 N1 C21 8.9(2)
N3 Co1 N1 C21 -83.6(3)
O4 Co1 N2 C8 -74.1(3)
O1 Co1 N2 C8 16.8(3)
N1 Co1 N2 C8 -177(75)
N4 Co1 N2 C8 105.0(3)
N3 Co1 N2 C8 -162.6(3)
O4 Co1 N2 C9 97.6(3)
O1 Co1 N2 C9 -171.4(3)
N1 Co1 N2 C9 -5(4)
N4 Co1 N2 C9 -83.2(3)
N3 Co1 N2 C9 9.1(3)
O4 Co1 N3 C10 -68.7(3)
O1 Co1 N3 C10 -8(7)
N2 Co1 N3 C10 17.8(3)
N1 Co1 N3 C10 -162.7(3)
N4 Co1 N3 C10 112.4(3)
O4 Co1 N3 C11 56.4(3)
O1 Co1 N3 C11 117(6)
N2 Co1 N3 C11 142.8(3)
N1 Co1 N3 C11 -37.7(3)
N4 Co1 N3 C11 -122.6(3)
O4 Co1 N4 C23 109(5)
O1 Co1 N4 C23 58.1(3)
N2 Co1 N4 C23 -36.1(3)
N1 Co1 N4 C23 145.7(3)
N3 Co1 N4 C23 -120.9(3)
O4 Co1 N4 C22 -18(5)
O1 Co1 N4 C22 -68.2(2)
N2 Co1 N4 C22 -162.4(2)
N1 Co1 N4 C22 19.4(2)
N3 Co1 N4 C22 112.8(2)
Co1 O1 C1 C2 179.8(2)
Co1 O1 C1 C7 0.9(5)
O1 C1 C2 C3 178.4(3)
C7 C1 C2 C3 -2.6(5)
C1 C2 C3 C4 1.1(6)
C2 C3 C4 C6 1.4(6)
C2 C3 C4 O2 179.5(4)
C5 O2 C4 C6 176.8(4)
C5 O2 C4 C3 -1.4(6)
C3 C4 C6 C7 -2.3(6)
O2 C4 C6 C7 179.5(4)
O1 C1 C7 C6 -179.4(3)
C2 C1 C7 C6 1.7(5)
O1 C1 C7 C8 6.2(5)
C2 C1 C7 C8 -172.7(3)
C4 C6 C7 C1 0.7(6)
C4 C6 C7 C8 175.4(4)
C9 N2 C8 C7 173.9(4)
Co1 N2 C8 C7 -14.9(5)
C1 C7 C8 N2 1.3(6)
C6 C7 C8 N2 -173.3(4)
C8 N2 C9 C10 138.3(4)
Co1 N2 C9 C10 -33.9(4)
C11 N3 C10 C9 -170.1(4)
Co1 N3 C10 C9 -40.6(4)
N2 C9 C10 N3 48.4(5)
C10 N3 C11 C12 -71.9(5)
Co1 N3 C11 C12 164.7(3)
N3 C11 C12 O3 -72.8(5)
Co1 O4 C13 C14 -172.0(3)
Co1 O4 C13 C19 9.7(5)
O4 C13 C14 C15 -177.1(4)
C19 C13 C14 C15 1.3(6)
C13 C14 C15 C16 -0.4(6)
C17 O5 C16 C18 4.3(5)
C17 O5 C16 C15 -172.3(3)
C14 C15 C16 C18 -0.6(6)
C14 C15 C16 O5 176.3(4)
O5 C16 C18 C19 -176.0(3)
C15 C16 C18 C19 0.5(6)
C16 C18 C19 C13 0.5(5)
C16 C18 C19 C20 177.0(3)
O4 C13 C19 C18 176.9(3)
C14 C13 C19 C18 -1.4(5)
O4 C13 C19 C20 0.6(5)
C14 C13 C19 C20 -177.7(3)
C21 N1 C20 C19 177.9(3)
Co1 N1 C20 C19 -6.8(5)
C18 C19 C20 N1 -178.6(3)
C13 C19 C20 N1 -2.1(6)
C20 N1 C21 C22 141.0(3)
Co1 N1 C21 C22 -34.8(3)
C23 N4 C22 C21 -172.6(3)
Co1 N4 C22 C21 -42.9(3)
N1 C21 C22 N4 50.4(4)
C22 N4 C23 C24 -65.1(4)
Co1 N4 C23 C24 171.3(3)
N4 C23 C24 O6 -70.4(5)
